data_7124917
loop_
_publ_author_name
'Zhou, Xiaorong'
'Peng, Zhixing'
'Zhao, Hongyang'
'Zhang, Zhiyin'
'Lu, Ping'
'Wang, Yanguang'

_publ_section_title
;
 Rh-Catalyzed annulations of N-methoxybenzamides with ketenimines:
 synthesis of 3-aminoisoindolinones and 3-diarylmethyleneisoindolinones
 with strong aggregation induced emission properties.
;
_journal_issue 70
_journal_name_full 'Chemical communications (Cambridge, England)'
_journal_page_first 10676
_journal_page_last 10679
_journal_paper_doi 10.1039/c6cc05456k
_journal_volume 52
_journal_year 2016
_chemical_formula_moiety 'C44 H31 N O'
_chemical_formula_sum 'C44 H31 N O'
_chemical_formula_weight 589.70
_space_group_crystal_system monoclinic
_space_group_IT_number 14
_space_group_name_Hall '-P 2yn'
_space_group_name_H-M_alt 'P 1 21/n 1'
_atom_sites_solution_hydrogens geom
_atom_sites_solution_primary direct
_atom_sites_solution_secondary difmap
_audit_creation_date 2015-10-21
_audit_creation_method
;
Olex2 1.2
(compiled 2014.03.20 svn.r2914 for OlexSys, GUI svn.r4816)
;
_audit_update_record
;
2015-11-12 deposited with the CCDC.
2016-08-02 downloaded from the CCDC.
;
_cell_angle_alpha 90.00
_cell_angle_beta 94.871(6)
_cell_angle_gamma 90.00
_cell_formula_units_Z 4
_cell_length_a 9.7155(5)
_cell_length_b 11.1424(6)
_cell_length_c 33.670(2)
_cell_measurement_reflns_used 2520
_cell_measurement_temperature 293(2)
_cell_measurement_theta_max 29.6043
_cell_measurement_theta_min 3.1049
_cell_volume 3631.7(3)
_computing_cell_refinement
;
CrysAlisPro, Agilent Technologies,
Version 1.171.35.11 (release 16-05-2011 CrysAlis171 .NET)
(compiled May 16 2011,17:55:39)
;
_computing_data_collection
;
CrysAlisPro, Agilent Technologies,
Version 1.171.35.11 (release 16-05-2011 CrysAlis171 .NET)
(compiled May 16 2011,17:55:39)
;
_computing_data_reduction
;
CrysAlisPro, Agilent Technologies,
Version 1.171.35.11 (release 16-05-2011 CrysAlis171 .NET)
(compiled May 16 2011,17:55:39)
;
_computing_molecular_graphics 'Olex2 (Dolomanov et al., 2009)'
_computing_publication_material 'Olex2 (Dolomanov et al., 2009)'
_computing_structure_refinement 'ShelXL (Sheldrick, 2008)'
_computing_structure_solution 'ShelXS (Sheldrick, 2008)'
_diffrn_ambient_temperature 293.15
_diffrn_detector_area_resol_mean 10.3592
_diffrn_measured_fraction_theta_full 0.994
_diffrn_measured_fraction_theta_max 0.994
_diffrn_measurement_device_type 'Xcalibur, Atlas, Gemini ultra'
_diffrn_measurement_method '\w scans'
_diffrn_orient_matrix_UB_11 0.0319913000
_diffrn_orient_matrix_UB_12 -0.0409325000
_diffrn_orient_matrix_UB_13 -0.0124688000
_diffrn_orient_matrix_UB_21 0.0439793000
_diffrn_orient_matrix_UB_22 -0.0198610000
_diffrn_orient_matrix_UB_23 0.0165994000
_diffrn_orient_matrix_UB_31 -0.0490555000
_diffrn_orient_matrix_UB_32 -0.0445124000
_diffrn_orient_matrix_UB_33 0.0040642000
_diffrn_radiation_monochromator graphite
_diffrn_radiation_type MoK\a
_diffrn_radiation_wavelength 0.71073
_diffrn_reflns_av_R_equivalents 0.0327
_diffrn_reflns_av_unetI/netI 0.0490
_diffrn_reflns_limit_h_max 9
_diffrn_reflns_limit_h_min -11
_diffrn_reflns_limit_k_max 13
_diffrn_reflns_limit_k_min -11
_diffrn_reflns_limit_l_max 40
_diffrn_reflns_limit_l_min -35
_diffrn_reflns_number 14478
_diffrn_reflns_theta_full 25.35
_diffrn_reflns_theta_max 25.35
_diffrn_reflns_theta_min 3.54
_diffrn_source 'Enhance (Mo) X-ray Source'
_exptl_absorpt_coefficient_mu 0.064
_exptl_absorpt_correction_T_max 1.00000
_exptl_absorpt_correction_T_min 0.98164
_exptl_absorpt_correction_type multi-scan
_exptl_absorpt_process_details
;
CrysAlisPro, Agilent Technologies,
Version 1.171.35.11 (release 16-05-2011 CrysAlis171 .NET)
(compiled May 16 2011,17:55:39)
Empirical absorption correction using spherical harmonics,
 implemented in SCALE3 ABSPACK scaling algorithm.
;
_exptl_crystal_colour yellow
_exptl_crystal_colour_primary yellow
_exptl_crystal_density_diffrn 1.079
_exptl_crystal_density_method 'not measured'
_exptl_crystal_description block
_exptl_crystal_F_000 1240
_exptl_crystal_size_max 0.39
_exptl_crystal_size_mid 0.3
_exptl_crystal_size_min 0.26
_platon_squeeze_details
;
;
_refine_diff_density_max 0.227
_refine_diff_density_min -0.227
_refine_diff_density_rms 0.047
_refine_ls_extinction_method none
_refine_ls_goodness_of_fit_ref 1.048
_refine_ls_hydrogen_treatment constr
_refine_ls_matrix_type full
_refine_ls_number_parameters 416
_refine_ls_number_reflns 6614
_refine_ls_number_restraints 0
_refine_ls_restrained_S_all 1.048
_refine_ls_R_factor_all 0.1051
_refine_ls_R_factor_gt 0.0676
_refine_ls_shift/su_max 0.001
_refine_ls_shift/su_mean 0.000
_refine_ls_structure_factor_coef Fsqd
_refine_ls_weighting_details 'calc w=1/[\s^2^(Fo^2^)+(0.1012P)^2^+0.2052P] where P=(Fo^2^+2Fc^2^)/3'
_refine_ls_weighting_scheme calc
_refine_ls_wR_factor_gt 0.1744
_refine_ls_wR_factor_ref 0.1950
_reflns_number_gt 4221
_reflns_number_total 6614
_reflns_threshold_expression >2sigma(I)
_cod_data_source_file c6cc05456k2.cif
_cod_data_source_block 151020_zxr454_013
_cod_database_code 7124917
_chemical_oxdiff_formula 'c10 h10 n2 o8'
_reflns_odcompleteness_completeness 99.53
_reflns_odcompleteness_iscentric 1
_reflns_odcompleteness_theta 26.32
_olex2_refinement_description
;
1. Fixed Uiso
 At 1.2 times of:
  All C(H) groups
 At 1.5 times of:
  All C(H,H,H) groups
2.a Aromatic/amide H refined with riding coordinates:
 C1(H1), C2(H2), C3(H3), C4(H4), C9(H9), C10(H10), C14(H14), C15(H15),
 C17(H17), C18(H18), C22(H22), C23(H23), C25(H25), C26(H26), C28(H28), C29(H29),
  C30(H30), C31(H31), C32(H32), C34(H34), C35(H35), C37(H37), C38(H38),
 C40(H40), C41(H41), C42(H42), C43(H43), C44(H44)
2.b Idealised Me refined as rotating group:
 C19(H19A,H19B,H19C)
;

loop_
_space_group_symop_id
_space_group_symop_operation_xyz
1 'x, y, z'
2 '-x+1/2, y+1/2, -z+1/2'
3 '-x, -y, -z'
4 'x-1/2, -y-1/2, z-1/2'

loop_
_atom_site_label
_atom_site_type_symbol
_atom_site_fract_x
_atom_site_fract_y
_atom_site_fract_z
_atom_site_U_iso_or_equiv
_atom_site_adp_type
_atom_site_occupancy
_atom_site_calc_flag
_atom_site_refinement_flags_posn
O1 O 0.3621(2) 0.60694(16) 0.13294(6) 0.0671(5) Uani 1 d .
N1 N 0.45878(19) 0.77444(16) 0.16531(5) 0.0454(5) Uani 1 d .
C1 C 0.3642(2) 0.3952(2) 0.19181(9) 0.0595(7) Uani 1 d .
H1 H 0.3512 0.4076 0.1644 0.071 Uiso 1 calc R
C2 C 0.3421(3) 0.2850(2) 0.20715(12) 0.0739(9) Uani 1 d .
H2 H 0.3130 0.2226 0.1901 0.089 Uiso 1 calc R
C3 C 0.3624(3) 0.2638(3) 0.24805(13) 0.0808(10) Uani 1 d .
H3 H 0.3452 0.1880 0.2580 0.097 Uiso 1 calc R
C4 C 0.4070(3) 0.3530(3) 0.27340(10) 0.0735(9) Uani 1 d .
H4 H 0.4227 0.3373 0.3005 0.088 Uiso 1 calc R
C5 C 0.4298(2) 0.4703(2) 0.25876(8) 0.0547(7) Uani 1 d .
C6 C 0.4072(2) 0.4916(2) 0.21756(8) 0.0500(6) Uani 1 d .
C7 C 0.4299(2) 0.6100(2) 0.20407(7) 0.0441(6) Uani 1 d .
C8 C 0.4779(2) 0.7015(2) 0.22929(7) 0.0436(5) Uani 1 d .
C9 C 0.5056(2) 0.6778(2) 0.27045(7) 0.0537(6) Uani 1 d .
H9 H 0.5412 0.7372 0.2878 0.064 Uiso 1 calc R
C10 C 0.4786(2) 0.5653(2) 0.28414(8) 0.0607(7) Uani 1 d .
H10 H 0.4931 0.5505 0.3114 0.073 Uiso 1 calc R
C11 C 0.4115(2) 0.6553(2) 0.16314(7) 0.0475(6) Uani 1 d .
C12 C 0.5031(2) 0.8077(2) 0.20520(7) 0.0428(5) Uani 1 d .
C13 C 0.4116(2) 0.8571(2) 0.13451(7) 0.0500(6) Uani 1 d .
C14 C 0.3266(3) 0.9501(2) 0.14250(9) 0.0687(8) Uani 1 d .
H14 H 0.3031 0.9631 0.1684 0.082 Uiso 1 calc R
C15 C 0.2756(4) 1.0249(3) 0.11175(13) 0.0969(12) Uani 1 d .
H15 H 0.2180 1.0880 0.1175 0.116 Uiso 1 calc R
C16 C 0.3069(5) 1.0090(3) 0.07350(12) 0.1015(12) Uani 1 d .
C17 C 0.3930(4) 0.9153(4) 0.06610(10) 0.0962(11) Uani 1 d .
H17 H 0.4167 0.9027 0.0402 0.115 Uiso 1 calc R
C18 C 0.4456(3) 0.8389(3) 0.09619(8) 0.0688(8) Uani 1 d .
H18 H 0.5034 0.7758 0.0905 0.083 Uiso 1 calc R
C19 C 0.2454(7) 1.0890(5) 0.04010(16) 0.182(3) Uani 1 d .
H19A H 0.3026 1.0865 0.0182 0.273 Uiso 1 calc GR
H19B H 0.2402 1.1700 0.0496 0.273 Uiso 1 calc GR
H19C H 0.1543 1.0612 0.0313 0.273 Uiso 1 calc GR
C20 C 0.5741(2) 0.9099(2) 0.21530(7) 0.0439(5) Uani 1 d .
C21 C 0.5835(2) 0.9564(2) 0.25666(7) 0.0427(5) Uani 1 d .
C22 C 0.4669(2) 0.96373(19) 0.27806(7) 0.0451(6) Uani 1 d .
H22 H 0.3837 0.9320 0.2670 0.054 Uiso 1 calc R
C23 C 0.4717(2) 1.0166(2) 0.31500(7) 0.0448(6) Uani 1 d .
H23 H 0.3922 1.0186 0.3285 0.054 Uiso 1 calc R
C24 C 0.5929(2) 1.0670(2) 0.33259(7) 0.0438(5) Uani 1 d .
C25 C 0.7090(2) 1.0579(2) 0.31170(7) 0.0570(7) Uani 1 d .
H25 H 0.7923 1.0891 0.3229 0.068 Uiso 1 calc R
C26 C 0.7047(2) 1.0039(2) 0.27468(8) 0.0569(7) Uani 1 d .
H26 H 0.7850 0.9993 0.2616 0.068 Uiso 1 calc R
C27 C 0.5952(2) 1.1307(2) 0.37123(7) 0.0473(6) Uani 1 d .
C28 C 0.4798(3) 1.1909(2) 0.38234(8) 0.0621(7) Uani 1 d .
H28 H 0.3994 1.1910 0.3653 0.075 Uiso 1 calc R
C29 C 0.4816(3) 1.2509(3) 0.41828(9) 0.0768(9) Uani 1 d .
H29 H 0.4028 1.2905 0.4252 0.092 Uiso 1 calc R
C30 C 0.5983(4) 1.2523(3) 0.44366(9) 0.0822(10) Uani 1 d .
H30 H 0.5993 1.2932 0.4678 0.099 Uiso 1 calc R
C31 C 0.7132(4) 1.1940(3) 0.43378(9) 0.0824(10) Uani 1 d .
H31 H 0.7926 1.1945 0.4513 0.099 Uiso 1 calc R
C32 C 0.7128(3) 1.1338(3) 0.39770(8) 0.0663(7) Uani 1 d .
H32 H 0.7925 1.0949 0.3912 0.080 Uiso 1 calc R
C33 C 0.6417(2) 0.9822(2) 0.18578(7) 0.0454(6) Uani 1 d .
C34 C 0.6381(2) 1.1066(2) 0.18587(7) 0.0507(6) Uani 1 d .
H34 H 0.5930 1.1464 0.2053 0.061 Uiso 1 calc R
C35 C 0.7000(3) 1.1723(2) 0.15770(8) 0.0592(7) Uani 1 d .
H35 H 0.6960 1.2557 0.1585 0.071 Uiso 1 calc R
C36 C 0.7681(3) 1.1166(2) 0.12821(7) 0.0591(7) Uani 1 d .
C37 C 0.7764(3) 0.9923(2) 0.12896(8) 0.0627(7) Uani 1 d .
H37 H 0.8245 0.9529 0.1101 0.075 Uiso 1 calc R
C38 C 0.7151(2) 0.9263(2) 0.15698(8) 0.0555(7) Uani 1 d .
H38 H 0.7225 0.8431 0.1568 0.067 Uiso 1 calc R
C39 C 0.8305(4) 1.1864(3) 0.09704(9) 0.0844(10) Uani 1 d .
C40 C 0.9084(5) 1.2888(3) 0.10618(12) 0.1123(15) Uani 1 d .
H40 H 0.9239 1.3131 0.1326 0.135 Uiso 1 calc R
C41 C 0.9632(6) 1.3553(4) 0.07666(15) 0.153(2) Uani 1 d .
H41 H 1.0157 1.4233 0.0832 0.184 Uiso 1 calc R
C42 C 0.9393(7) 1.3199(5) 0.03726(16) 0.168(3) Uani 1 d .
H42 H 0.9721 1.3665 0.0172 0.201 Uiso 1 calc R
C43 C 0.8677(7) 1.2169(6) 0.02780(15) 0.175(3) Uani 1 d .
H43 H 0.8556 1.1912 0.0015 0.210 Uiso 1 calc R
C44 C 0.8132(5) 1.1507(4) 0.05764(12) 0.1320(18) Uani 1 d .
H44 H 0.7641 1.0809 0.0510 0.158 Uiso 1 calc R

loop_
_atom_site_aniso_label
_atom_site_aniso_U_11
_atom_site_aniso_U_22
_atom_site_aniso_U_33
_atom_site_aniso_U_23
_atom_site_aniso_U_13
_atom_site_aniso_U_12
O1 0.0822(12) 0.0595(11) 0.0565(12) -0.0080(9) -0.0116(9) -0.0090(9)
N1 0.0496(11) 0.0445(10) 0.0416(12) 0.0006(9) 0.0003(9) -0.0016(9)
C1 0.0461(13) 0.0461(14) 0.087(2) 0.0010(13) 0.0115(13) 0.0037(11)
C2 0.0583(16) 0.0489(16) 0.117(3) 0.0014(17) 0.0182(17) 0.0048(13)
C3 0.0631(18) 0.0497(17) 0.132(3) 0.028(2) 0.0234(19) 0.0094(14)
C4 0.0599(16) 0.0688(19) 0.094(2) 0.0328(18) 0.0190(16) 0.0165(15)
C5 0.0402(12) 0.0571(15) 0.0679(18) 0.0160(14) 0.0119(12) 0.0101(11)
C6 0.0331(11) 0.0483(14) 0.0698(18) 0.0091(12) 0.0104(11) 0.0077(10)
C7 0.0342(11) 0.0453(13) 0.0530(15) 0.0037(11) 0.0053(10) 0.0044(10)
C8 0.0362(11) 0.0511(13) 0.0439(14) 0.0036(11) 0.0053(10) 0.0049(10)
C9 0.0492(13) 0.0628(16) 0.0481(15) 0.0042(12) -0.0008(11) 0.0099(12)
C10 0.0520(14) 0.0752(18) 0.0552(17) 0.0197(14) 0.0061(12) 0.0164(14)
C11 0.0420(12) 0.0473(13) 0.0527(16) 0.0004(12) 0.0015(11) 0.0016(11)
C12 0.0385(11) 0.0504(13) 0.0392(13) 0.0012(10) 0.0012(9) 0.0033(10)
C13 0.0517(13) 0.0520(14) 0.0449(15) 0.0052(11) -0.0045(11) -0.0072(12)
C14 0.0770(18) 0.0591(16) 0.0674(19) 0.0000(14) -0.0104(15) 0.0126(15)
C15 0.119(3) 0.065(2) 0.099(3) 0.0032(19) -0.042(2) 0.0179(18)
C16 0.144(3) 0.074(2) 0.078(3) 0.0208(19) -0.044(2) -0.008(2)
C17 0.121(3) 0.114(3) 0.051(2) 0.0207(19) -0.0077(18) -0.019(2)
C18 0.0753(18) 0.0801(19) 0.0505(17) 0.0064(14) 0.0027(14) -0.0001(15)
C19 0.276(7) 0.129(4) 0.122(4) 0.053(3) -0.091(4) 0.001(4)
C20 0.0380(11) 0.0471(13) 0.0467(14) -0.0046(10) 0.0036(10) -0.0003(10)
C21 0.0385(11) 0.0475(13) 0.0420(13) 0.0009(10) 0.0031(10) -0.0033(10)
C22 0.0374(11) 0.0477(13) 0.0499(14) -0.0029(11) 0.0018(10) -0.0038(10)
C23 0.0406(12) 0.0502(13) 0.0442(14) -0.0020(11) 0.0073(10) -0.0035(10)
C24 0.0432(12) 0.0458(12) 0.0422(14) 0.0029(10) 0.0019(10) -0.0055(10)
C25 0.0394(12) 0.0850(18) 0.0463(15) -0.0084(13) 0.0021(11) -0.0137(12)
C26 0.0371(12) 0.0823(18) 0.0521(16) -0.0091(13) 0.0083(11) -0.0077(12)
C27 0.0520(13) 0.0533(13) 0.0367(13) 0.0041(10) 0.0045(11) -0.0130(11)
C28 0.0634(16) 0.0719(17) 0.0512(16) -0.0054(13) 0.0062(13) -0.0033(14)
C29 0.089(2) 0.085(2) 0.059(2) -0.0150(16) 0.0209(17) -0.0013(17)
C30 0.098(2) 0.102(2) 0.0476(18) -0.0183(16) 0.0153(18) -0.028(2)
C31 0.084(2) 0.117(3) 0.0438(17) -0.0058(17) -0.0077(15) -0.028(2)
C32 0.0601(16) 0.090(2) 0.0481(16) -0.0028(14) -0.0015(13) -0.0119(14)
C33 0.0408(12) 0.0521(14) 0.0434(14) -0.0051(11) 0.0046(10) -0.0038(11)
C34 0.0532(13) 0.0552(15) 0.0448(14) -0.0053(11) 0.0117(11) 0.0024(12)
C35 0.0746(17) 0.0514(14) 0.0533(16) -0.0048(12) 0.0157(13) -0.0024(13)
C36 0.0692(16) 0.0659(17) 0.0439(15) -0.0095(12) 0.0151(12) -0.0143(14)
C37 0.0696(17) 0.0624(17) 0.0599(17) -0.0223(13) 0.0283(14) -0.0118(14)
C38 0.0565(14) 0.0512(14) 0.0608(17) -0.0152(12) 0.0175(13) -0.0059(12)
C39 0.118(3) 0.082(2) 0.059(2) -0.0148(16) 0.0408(18) -0.0225(19)
C40 0.173(4) 0.075(2) 0.101(3) -0.027(2) 0.079(3) -0.046(2)
C41 0.252(6) 0.080(2) 0.147(4) -0.033(3) 0.132(4) -0.058(3)
C42 0.291(7) 0.116(4) 0.116(4) -0.001(3) 0.128(5) -0.040(4)
C43 0.276(7) 0.168(5) 0.095(4) -0.014(3) 0.098(4) -0.069(5)
C44 0.190(4) 0.144(3) 0.070(3) -0.020(2) 0.057(3) -0.069(3)

loop_
_atom_type_symbol
_atom_type_description
_atom_type_scat_dispersion_real
_atom_type_scat_dispersion_imag
_atom_type_scat_source
C C 0.0033 0.0016 'International Tables Vol C Tables 4.2.6.8 and 6.1.1.4'
H H 0.0000 0.0000 'International Tables Vol C Tables 4.2.6.8 and 6.1.1.4'
N N 0.0061 0.0033 'International Tables Vol C Tables 4.2.6.8 and 6.1.1.4'
O O 0.0106 0.0060 'International Tables Vol C Tables 4.2.6.8 and 6.1.1.4'

loop_
_geom_angle_atom_site_label_1
_geom_angle_atom_site_label_2
_geom_angle_atom_site_label_3
_geom_angle
C11 N1 C12 111.48(18)
C11 N1 C13 119.13(19)
C12 N1 C13 124.59(18)
C2 C1 H1 120.0
C2 C1 C6 120.0(3)
C6 C1 H1 120.0
C1 C2 H2 119.5
C1 C2 C3 121.1(3)
C3 C2 H2 119.5
C2 C3 H3 119.7
C4 C3 C2 120.5(3)
C4 C3 H3 119.7
C3 C4 H4 119.8
C3 C4 C5 120.4(3)
C5 C4 H4 119.8
C6 C5 C4 118.8(3)
C6 C5 C10 119.0(2)
C10 C5 C4 122.2(3)
C5 C6 C1 119.2(2)
C5 C6 C7 117.2(2)
C7 C6 C1 123.6(2)
C6 C7 C11 127.7(2)
C8 C7 C6 122.9(2)
C8 C7 C11 109.4(2)
C7 C8 C9 119.4(2)
C7 C8 C12 108.6(2)
C9 C8 C12 131.8(2)
C8 C9 H9 120.8
C10 C9 C8 118.4(2)
C10 C9 H9 120.8
C5 C10 H10 118.5
C9 C10 C5 123.0(2)
C9 C10 H10 118.5
O1 C11 N1 124.6(2)
O1 C11 C7 130.1(2)
N1 C11 C7 105.3(2)
N1 C12 C8 105.11(18)
C20 C12 N1 124.0(2)
C20 C12 C8 130.0(2)
C14 C13 N1 120.5(2)
C14 C13 C18 119.7(2)
C18 C13 N1 119.8(2)
C13 C14 H14 120.3
C13 C14 C15 119.5(3)
C15 C14 H14 120.3
C14 C15 H15 118.8
C16 C15 C14 122.3(4)
C16 C15 H15 118.8
C15 C16 C17 117.3(3)
C15 C16 C19 121.3(5)
C17 C16 C19 121.3(4)
C16 C17 H17 119.1
C16 C17 C18 121.7(3)
C18 C17 H17 119.1
C13 C18 C17 119.5(3)
C13 C18 H18 120.3
C17 C18 H18 120.3
C16 C19 H19A 109.5
C16 C19 H19B 109.5
C16 C19 H19C 109.5
H19A C19 H19B 109.5
H19A C19 H19C 109.5
H19B C19 H19C 109.5
C12 C20 C21 121.15(19)
C12 C20 C33 122.3(2)
C33 C20 C21 116.54(18)
C22 C21 C20 121.17(19)
C26 C21 C20 121.91(19)
C26 C21 C22 116.7(2)
C21 C22 H22 119.1
C23 C22 C21 121.7(2)
C23 C22 H22 119.1
C22 C23 H23 119.3
C22 C23 C24 121.4(2)
C24 C23 H23 119.3
C23 C24 C27 121.15(19)
C25 C24 C23 116.9(2)
C25 C24 C27 122.0(2)
C24 C25 H25 119.1
C26 C25 C24 121.8(2)
C26 C25 H25 119.1
C21 C26 H26 119.2
C25 C26 C21 121.5(2)
C25 C26 H26 119.2
C28 C27 C24 121.1(2)
C28 C27 C32 117.1(2)
C32 C27 C24 121.8(2)
C27 C28 H28 119.3
C29 C28 C27 121.3(3)
C29 C28 H28 119.3
C28 C29 H29 119.9
C30 C29 C28 120.3(3)
C30 C29 H29 119.9
C29 C30 H30 120.0
C31 C30 C29 120.0(3)
C31 C30 H30 120.0
C30 C31 H31 119.8
C30 C31 C32 120.3(3)
C32 C31 H31 119.8
C27 C32 H32 119.5
C31 C32 C27 121.0(3)
C31 C32 H32 119.5
C34 C33 C20 122.06(19)
C34 C33 C38 117.5(2)
C38 C33 C20 120.4(2)
C33 C34 H34 119.4
C35 C34 C33 121.2(2)
C35 C34 H34 119.4
C34 C35 H35 119.4
C34 C35 C36 121.2(2)
C36 C35 H35 119.4
C35 C36 C37 117.7(2)
C35 C36 C39 121.5(2)
C37 C36 C39 120.8(2)
C36 C37 H37 119.3
C38 C37 C36 121.3(2)
C38 C37 H37 119.3
C33 C38 H38 119.5
C37 C38 C33 121.0(2)
C37 C38 H38 119.5
C40 C39 C36 121.6(3)
C44 C39 C36 120.4(3)
C44 C39 C40 118.0(3)
C39 C40 H40 119.4
C41 C40 C39 121.1(4)
C41 C40 H40 119.4
C40 C41 H41 120.2
C40 C41 C42 119.6(4)
C42 C41 H41 120.2
C41 C42 H42 119.9
C43 C42 C41 120.2(4)
C43 C42 H42 119.9
C42 C43 H43 120.1
C42 C43 C44 119.7(5)
C44 C43 H43 120.1
C39 C44 C43 121.3(4)
C39 C44 H44 119.4
C43 C44 H44 119.4

loop_
_geom_bond_atom_site_label_1
_geom_bond_atom_site_label_2
_geom_bond_distance
O1 C11 1.213(3)
N1 C11 1.405(3)
N1 C12 1.424(3)
N1 C13 1.433(3)
C1 H1 0.9300
C1 C2 1.355(4)
C1 C6 1.421(4)
C2 H2 0.9300
C2 C3 1.395(5)
C3 H3 0.9300
C3 C4 1.356(5)
C4 H4 0.9300
C4 C5 1.420(4)
C5 C6 1.406(4)
C5 C10 1.417(4)
C6 C7 1.419(3)
C7 C8 1.382(3)
C7 C11 1.464(3)
C8 C9 1.414(3)
C8 C12 1.466(3)
C9 H9 0.9300
C9 C10 1.368(3)
C10 H10 0.9300
C12 C20 1.360(3)
C13 C14 1.365(4)
C13 C18 1.374(4)
C14 H14 0.9300
C14 C15 1.388(4)
C15 H15 0.9300
C15 C16 1.360(6)
C16 C17 1.374(5)
C16 C19 1.518(5)
C17 H17 0.9300
C17 C18 1.387(4)
C18 H18 0.9300
C19 H19A 0.9600
C19 H19B 0.9600
C19 H19C 0.9600
C20 C21 1.481(3)
C20 C33 1.476(3)
C21 C22 1.396(3)
C21 C26 1.383(3)
C22 H22 0.9300
C22 C23 1.373(3)
C23 H23 0.9300
C23 C24 1.391(3)
C24 C25 1.383(3)
C24 C27 1.480(3)
C25 H25 0.9300
C25 C26 1.382(3)
C26 H26 0.9300
C27 C28 1.386(3)
C27 C32 1.388(4)
C28 H28 0.9300
C28 C29 1.381(4)
C29 H29 0.9300
C29 C30 1.360(5)
C30 H30 0.9300
C30 C31 1.357(5)
C31 H31 0.9300
C31 C32 1.388(4)
C32 H32 0.9300
C33 C34 1.387(3)
C33 C38 1.398(3)
C34 H34 0.9300
C34 C35 1.376(3)
C35 H35 0.9300
C35 C36 1.387(3)
C36 C37 1.387(4)
C36 C39 1.477(4)
C37 H37 0.9300
C37 C38 1.371(3)
C38 H38 0.9300
C39 C40 1.389(4)
C39 C44 1.382(5)
C40 H40 0.9300
C40 C41 1.382(5)
C41 H41 0.9300
C41 C42 1.384(7)
C42 H42 0.9300
C42 C43 1.366(7)
C43 H43 0.9300
C43 C44 1.387(6)
C44 H44 0.9300

loop_
_geom_torsion_atom_site_label_1
_geom_torsion_atom_site_label_2
_geom_torsion_atom_site_label_3
_geom_torsion_atom_site_label_4
_geom_torsion
N1 C12 C20 C21 162.8(2)
N1 C12 C20 C33 -15.2(3)
N1 C13 C14 C15 -176.2(3)
N1 C13 C18 C17 176.3(3)
C1 C2 C3 C4 -1.0(4)
C1 C6 C7 C8 -176.9(2)
C1 C6 C7 C11 1.5(3)
C2 C1 C6 C5 1.6(3)
C2 C1 C6 C7 -178.7(2)
C2 C3 C4 C5 1.8(4)
C3 C4 C5 C6 -0.9(4)
C3 C4 C5 C10 -178.8(2)
C4 C5 C6 C1 -0.8(3)
C4 C5 C6 C7 179.5(2)
C4 C5 C10 C9 177.8(2)
C5 C6 C7 C8 2.7(3)
C5 C6 C7 C11 -178.81(19)
C6 C1 C2 C3 -0.7(4)
C6 C5 C10 C9 -0.2(3)
C6 C7 C8 C9 -0.2(3)
C6 C7 C8 C12 174.19(18)
C6 C7 C11 O1 7.5(4)
C6 C7 C11 N1 -175.0(2)
C7 C8 C9 C10 -2.5(3)
C7 C8 C12 N1 3.6(2)
C7 C8 C12 C20 -165.8(2)
C8 C7 C11 O1 -173.8(2)
C8 C7 C11 N1 3.6(2)
C8 C9 C10 C5 2.7(3)
C8 C12 C20 C21 -29.6(3)
C8 C12 C20 C33 152.4(2)
C9 C8 C12 N1 177.1(2)
C9 C8 C12 C20 7.7(4)
C10 C5 C6 C1 177.2(2)
C10 C5 C6 C7 -2.5(3)
C11 N1 C12 C8 -1.4(2)
C11 N1 C12 C20 168.8(2)
C11 N1 C13 C14 111.8(3)
C11 N1 C13 C18 -64.5(3)
C11 C7 C8 C9 -178.94(18)
C11 C7 C8 C12 -4.5(2)
C12 N1 C11 O1 176.4(2)
C12 N1 C11 C7 -1.3(2)
C12 N1 C13 C14 -41.5(3)
C12 N1 C13 C18 142.2(2)
C12 C8 C9 C10 -175.4(2)
C12 C20 C21 C22 -46.2(3)
C12 C20 C21 C26 139.4(2)
C12 C20 C33 C34 139.1(2)
C12 C20 C33 C38 -42.3(3)
C13 N1 C11 O1 19.8(3)
C13 N1 C11 C7 -157.85(19)
C13 N1 C12 C8 153.72(19)
C13 N1 C12 C20 -36.1(3)
C13 C14 C15 C16 0.2(5)
C14 C13 C18 C17 0.0(4)
C14 C15 C16 C17 -0.4(6)
C14 C15 C16 C19 177.6(4)
C15 C16 C17 C18 0.5(6)
C16 C17 C18 C13 -0.3(5)
C18 C13 C14 C15 0.1(4)
C19 C16 C17 C18 -177.5(4)
C20 C21 C22 C23 -174.0(2)
C20 C21 C26 C25 173.4(2)
C20 C33 C34 C35 -179.0(2)
C20 C33 C38 C37 178.9(2)
C21 C20 C33 C34 -39.0(3)
C21 C20 C33 C38 139.6(2)
C21 C22 C23 C24 1.0(3)
C22 C21 C26 C25 -1.2(4)
C22 C23 C24 C25 -2.0(3)
C22 C23 C24 C27 176.0(2)
C23 C24 C25 C26 1.5(4)
C23 C24 C27 C28 -30.4(3)
C23 C24 C27 C32 150.2(2)
C24 C25 C26 C21 0.2(4)
C24 C27 C28 C29 -179.7(2)
C24 C27 C32 C31 179.9(2)
C25 C24 C27 C28 147.6(3)
C25 C24 C27 C32 -31.8(3)
C26 C21 C22 C23 0.6(3)
C27 C24 C25 C26 -176.6(2)
C27 C28 C29 C30 0.2(4)
C28 C27 C32 C31 0.5(4)
C28 C29 C30 C31 -0.4(5)
C29 C30 C31 C32 0.6(5)
C30 C31 C32 C27 -0.6(4)
C32 C27 C28 C29 -0.3(4)
C33 C20 C21 C22 131.9(2)
C33 C20 C21 C26 -42.4(3)
C33 C34 C35 C36 0.0(4)
C34 C33 C38 C37 -2.5(4)
C34 C35 C36 C37 -2.4(4)
C34 C35 C36 C39 177.8(3)
C35 C36 C37 C38 2.3(4)
C35 C36 C39 C40 44.7(5)
C35 C36 C39 C44 -135.7(4)
C36 C37 C38 C33 0.1(4)
C36 C39 C40 C41 -178.3(4)
C36 C39 C44 C43 178.2(5)
C37 C36 C39 C40 -135.1(4)
C37 C36 C39 C44 44.5(5)
C38 C33 C34 C35 2.4(4)
C39 C36 C37 C38 -177.9(3)
C39 C40 C41 C42 0.5(8)
C40 C39 C44 C43 -2.2(8)
C40 C41 C42 C43 -3.1(9)
C41 C42 C43 C44 3.1(11)
C42 C43 C44 C39 -0.4(10)
C44 C39 C40 C41 2.1(7)

loop_
_platon_squeeze_void_nr
_platon_squeeze_void_average_x
_platon_squeeze_void_average_y
_platon_squeeze_void_average_z
_platon_squeeze_void_volume
_platon_squeeze_void_count_electrons
_platon_squeeze_void_content
1 0.000 1.000 0.500 289 21 ' '
2 0.500 0.500 0.000 289 21 ' '
